data_2213439
loop_
_publ_author_name
'Wen Pei'
'Yongjiang Wang'
'Mengzhan Sun'
'Xiaobo Xiong'
'Changquan Yu'

_publ_section_title (5<i>R</i>,6<i>S</i>)-6-Methyl-5-(phenylsulfonylacetyl)bicyclo[2.2.1]hept-2-ene
_journal_coeditor_code LH2333
_journal_issue 5
_journal_name_full 'Acta Crystallographica Section E'
_journal_page_first o2142
_journal_page_last o2143
_journal_paper_doi 10.1107/S1600536807014006
_journal_volume 63
_journal_year 2007
_chemical_formula_moiety 'C16 H18 O3 S '
_chemical_formula_sum 'C16 H18 O3 S'
_chemical_formula_weight 290.38
_space_group_IT_number 4
_symmetry_cell_setting monoclinic
_symmetry_space_group_name_Hall 'P 2yb'
_symmetry_space_group_name_H-M 'P 1 21 1'
_cell_angle_alpha 90.0000
_cell_angle_beta 115.5233(8)
_cell_angle_gamma 90.0000
_cell_formula_units_Z 2
_cell_length_a 11.2342(3)
_cell_length_b 5.81410(10)
_cell_length_c 12.3584(3)
_cell_measurement_reflns_used 4849
_cell_measurement_temperature 296.0(10)
_cell_measurement_theta_max 27.4
_cell_measurement_theta_min 2.0
_cell_volume 728.44(3)
_computing_cell_refinement PROCESS-AUTO
_computing_data_collection 'PROCESS-AUTO  (Rigaku,1998)'
_computing_data_reduction 'CrystalStructure (Rigaku/MSC,2004)'
_computing_molecular_graphics 'Ortep3 for windows (Farrugia,1997)'
_computing_publication_material CrystalStructure
_computing_structure_refinement 'SHELXL97         (Sheldrick, 1997)'
_computing_structure_solution 'SIR97       (Altomare et al.,1999)'
_diffrn_detector_area_resol_mean 10.00
_diffrn_measured_fraction_theta_full 0.999
_diffrn_measured_fraction_theta_max 0.999
_diffrn_measurement_device_type 'Rigaku RAXIS-RAPID'
_diffrn_measurement_method \w
_diffrn_radiation_type 'Mo K\a'
_diffrn_radiation_wavelength 0.71069
_diffrn_reflns_av_R_equivalents 0.046
_diffrn_reflns_limit_h_max 14
_diffrn_reflns_limit_h_min -14
_diffrn_reflns_limit_k_max 7
_diffrn_reflns_limit_k_min -7
_diffrn_reflns_limit_l_max 16
_diffrn_reflns_limit_l_min -15
_diffrn_reflns_number 7013
_diffrn_reflns_theta_full 27.41
_diffrn_reflns_theta_max 27.41
_exptl_absorpt_coefficient_mu 0.226
_exptl_absorpt_correction_T_max 0.991
_exptl_absorpt_correction_T_min 0.917
_exptl_absorpt_correction_type multi-scan
_exptl_absorpt_process_details
;
(ABSCOR; Higashi, 1995)
;
_exptl_crystal_colour colorless
_exptl_crystal_density_diffrn 1.324
_exptl_crystal_density_method 'not measured'
_exptl_crystal_description needle
_exptl_crystal_F_000 308.00
_exptl_crystal_size_max 0.28
_exptl_crystal_size_mid 0.10
_exptl_crystal_size_min 0.04
_refine_diff_density_max 0.27
_refine_diff_density_min -0.21
_refine_ls_abs_structure_details 'Flack (1983): 1251 Friedel Pairs'
_refine_ls_abs_structure_Flack -0.067(2)
_refine_ls_extinction_method none
_refine_ls_goodness_of_fit_ref 1.004
_refine_ls_hydrogen_treatment constr
_refine_ls_number_parameters 183
_refine_ls_number_reflns 3074
_refine_ls_R_factor_gt 0.0449
_refine_ls_shift/su_max 0.001
_refine_ls_structure_factor_coef Fsqd
_refine_ls_weighting_details 'w = 1/[\s^2^(Fo^2^)+(0.1050P)^2^] where P=(Fo^2^+2Fc^2^)/3'
_refine_ls_weighting_scheme calc
_refine_ls_wR_factor_ref 0.1378
_reflns_number_gt 2761
_reflns_number_total 3074
_reflns_threshold_expression F^2^>2.0\s(F^2^)
_cod_data_source_file lh2333.cif
_cod_data_source_block I
_cod_original_sg_symbol_H-M 'P 21'
_cod_original_formula_sum 'C16 H18 O3 S '
_cod_database_code 2213439
_cod_database_fobs_code 2213439

loop_
_symmetry_equiv_pos_site_id
_symmetry_equiv_pos_as_xyz
1 +X,+Y,+Z
2 -X,1/2+Y,-Z

loop_
_atom_site_type_symbol
_atom_site_label
_atom_site_fract_x
_atom_site_fract_y
_atom_site_fract_z
_atom_site_U_iso_or_equiv
_atom_site_adp_type
_atom_site_calc_flag
_atom_site_refinement_flags
_atom_site_occupancy
S S1 0.22422(5) 0.32895(12) 0.52300(5) 0.03286(17) Uani d . 1.00
O O1 0.1958(2) 0.2445(4) 0.4053(2) 0.0499(5) Uani d . 1.00
O O2 0.1721(2) 0.5490(3) 0.5349(2) 0.0459(5) Uani d . 1.00
O O3 0.2948(2) -0.0431(4) 0.7826(2) 0.0577(6) Uani d . 1.00
C C1 0.2075(2) 0.3295(5) 0.7907(2) 0.0326(4) Uani d . 1.00
C C2 0.2735(2) 0.3208(6) 0.9300(2) 0.0359(5) Uani d . 1.00
C C3 0.1530(2) 0.3717(5) 0.9586(2) 0.0421(6) Uani d . 1.00
C C4 0.0681(3) 0.1616(6) 0.9180(3) 0.0505(7) Uani d . 1.00
C C5 0.0109(2) 0.1576(6) 0.7996(3) 0.0477(7) Uani d . 1.00
C C6 0.0574(2) 0.3697(5) 0.7582(2) 0.0423(7) Uani d . 1.00
C C7 0.0736(3) 0.5397(5) 0.8580(3) 0.0466(7) Uani d . 1.00
C C8 0.3850(3) 0.4954(7) 0.9860(3) 0.0565(8) Uani d . 1.00
C C9 0.2310(2) 0.1229(5) 0.7305(2) 0.0347(5) Uani d . 1.00
C C10 0.1677(2) 0.1156(4) 0.5936(2) 0.0349(5) Uani d . 1.00
C C11 0.3970(2) 0.3360(6) 0.6076(2) 0.0341(4) Uani d . 1.00
C C12 0.4720(3) 0.1563(6) 0.5950(2) 0.0465(7) Uani d . 1.00
C C13 0.6059(3) 0.1606(7) 0.6613(3) 0.0594(9) Uani d . 1.00
C C14 0.6647(2) 0.3402(9) 0.7389(3) 0.0638(9) Uani d . 1.00
C C15 0.5898(3) 0.5167(7) 0.7504(3) 0.0581(9) Uani d . 1.00
C C16 0.4544(2) 0.5152(5) 0.6854(2) 0.0429(6) Uani d . 1.00
H H1 0.2408 0.4651 0.7654 0.039 Uiso c R 1.00
H H2 0.3069 0.1655 0.9571 0.043 Uiso c R 1.00
H H3 0.1745 0.4241 1.0403 0.050 Uiso c R 1.00
H H4 0.0574 0.0520 0.9680 0.061 Uiso c R 1.00
H H5 -0.0468 0.0461 0.7512 0.057 Uiso c R 1.00
H H6 0.0022 0.4208 0.6761 0.051 Uiso c R 1.00
H H12 0.4319 0.0356 0.5424 0.056 Uiso c R 1.00
H H13 0.6575 0.0418 0.6540 0.071 Uiso c R 1.00
H H14 0.7557 0.3418 0.7837 0.077 Uiso c R 1.00
H H15 0.6305 0.6379 0.8024 0.070 Uiso c R 1.00
H H16 0.4031 0.6330 0.6941 0.051 Uiso c R 1.00
H H71 -0.0096 0.5844 0.8581 0.056 Uiso c R 1.00
H H72 0.1228 0.6765 0.8574 0.056 Uiso c R 1.00
H H81 0.3508 0.6478 0.9622 0.068 Uiso c R 1.00
H H82 0.4519 0.4650 0.9592 0.068 Uiso c R 1.00
H H83 0.4222 0.4831 1.0717 0.068 Uiso c R 1.00
H H101 0.0733 0.1351 0.5655 0.042 Uiso c R 1.00
H H102 0.1854 -0.0342 0.5692 0.042 Uiso c R 1.00

loop_
_atom_site_aniso_label
_atom_site_aniso_U_11
_atom_site_aniso_U_22
_atom_site_aniso_U_33
_atom_site_aniso_U_12
_atom_site_aniso_U_13
_atom_site_aniso_U_23
S1 0.0312(2) 0.0333(3) 0.0300(2) 0.0005(2) 0.0094(2) 0.0011(2)
O1 0.0543(12) 0.0595(14) 0.0317(10) -0.0063(9) 0.0146(9) -0.0033(8)
O2 0.0396(10) 0.0365(11) 0.0552(13) 0.0074(8) 0.0142(10) 0.0055(9)
O3 0.0727(15) 0.0460(13) 0.0508(13) 0.0293(11) 0.0232(12) 0.0097(10)
C1 0.0329(10) 0.0313(11) 0.0333(10) 0.0039(13) 0.0139(8) 0.0064(13)
C2 0.0327(10) 0.0367(12) 0.0349(11) -0.0002(14) 0.0113(9) -0.0014(14)
C3 0.0506(14) 0.0428(18) 0.0360(13) 0.0008(13) 0.0217(12) -0.0025(11)
C4 0.0510(17) 0.0553(19) 0.0568(19) -0.0049(15) 0.0342(16) 0.0005(16)
C5 0.0317(13) 0.0532(18) 0.0584(19) -0.0048(13) 0.0195(13) -0.0091(15)
C6 0.0366(12) 0.050(2) 0.0370(13) 0.0159(12) 0.0126(11) 0.0047(12)
C7 0.0442(16) 0.0438(17) 0.0554(19) 0.0101(13) 0.0248(15) -0.0021(14)
C8 0.0440(16) 0.057(2) 0.057(2) -0.0113(16) 0.0107(15) -0.0091(16)
C9 0.0314(11) 0.0356(14) 0.0393(13) -0.0006(10) 0.0172(10) 0.0038(11)
C10 0.0344(12) 0.0308(13) 0.0390(14) -0.0041(10) 0.0154(11) -0.0027(10)
C11 0.0308(10) 0.0373(12) 0.0352(11) 0.0033(14) 0.0152(9) 0.0014(13)
C12 0.0463(15) 0.0474(17) 0.0483(17) 0.0043(14) 0.0227(14) -0.0046(14)
C13 0.0439(17) 0.074(2) 0.066(2) 0.0199(17) 0.0283(17) 0.001(2)
C14 0.0315(12) 0.094(2) 0.0597(19) -0.006(2) 0.0139(13) 0.002(2)
C15 0.0379(15) 0.068(2) 0.060(2) -0.0098(16) 0.0134(15) -0.0127(18)
C16 0.0367(13) 0.0433(16) 0.0474(16) -0.0031(13) 0.0169(12) -0.0064(13)

loop_
_atom_type_symbol
_atom_type_description
_atom_type_scat_dispersion_real
_atom_type_scat_dispersion_imag
_atom_type_scat_source
C C 0.003 0.002
;
International Tables for Crystallography
(1992, Vol. C, Tables 4.2.6.8 and 6.1.1.4)
;
H H 0.000 0.000
;
International Tables for Crystallography
(1992, Vol. C, Table 6.1.1.4)
;
O O 0.011 0.006
;
International Tables for Crystallography
(1992, Vol. C, Tables 4.2.6.8 and 6.1.1.4)
;
S S 0.125 0.123
;
International Tables for Crystallography
(1992, Vol. C, Tables 4.2.6.8 and 6.1.1.4)
;

loop_
_geom_angle_atom_site_label_1
_geom_angle_atom_site_label_2
_geom_angle_atom_site_label_3
_geom_angle
O1 S1 O2 118.98(14)
O1 S1 C10 106.70(14)
O1 S1 C11 108.44(14)
O2 S1 C10 108.77(16)
O2 S1 C11 108.09(14)
C10 S1 C11 105.01(13)
C2 C1 C6 103.6(2)
C2 C1 C9 115.0(2)
C6 C1 C9 113.0(2)
C1 C2 C3 101.41(18)
C1 C2 C8 112.8(2)
C3 C2 C8 113.1(2)
C2 C3 C4 105.0(2)
C2 C3 C7 101.2(2)
C4 C3 C7 100.6(2)
C3 C4 C5 108.7(3)
C4 C5 C6 106.6(2)
C1 C6 C5 106.4(2)
C1 C6 C7 98.5(2)
C5 C6 C7 101.1(2)
C3 C7 C6 93.9(2)
O3 C9 C1 124.5(2)
O3 C9 C10 117.0(2)
C1 C9 C10 118.4(2)
S1 C10 C9 115.38(19)
S1 C11 C12 118.7(2)
S1 C11 C16 119.8(2)
C12 C11 C16 121.5(2)
C11 C12 C13 118.8(3)
C12 C13 C14 120.3(3)
C13 C14 C15 120.5(2)
C14 C15 C16 120.4(3)
C11 C16 C15 118.6(3)
C2 C1 H1 108.3
C6 C1 H1 108.3
C9 C1 H1 108.3
C1 C2 H2 109.8
C3 C2 H2 109.8
C8 C2 H2 109.8
C2 C3 H3 115.9
C4 C3 H3 115.9
C7 C3 H3 115.9
C3 C4 H4 125.6
C5 C4 H4 125.6
C4 C5 H5 126.7
C6 C5 H5 126.7
C1 C6 H6 116.1
C5 C6 H6 116.1
C7 C6 H6 116.1
C3 C7 H71 113.2
C3 C7 H72 113.2
C6 C7 H71 113.2
C6 C7 H72 113.2
H71 C7 H72 109.5
C2 C8 H81 109.5
C2 C8 H82 109.5
C2 C8 H83 109.5
H81 C8 H82 109.5
H81 C8 H83 109.5
H82 C8 H83 109.5
S1 C10 H101 108.0
S1 C10 H102 108.0
C9 C10 H101 108.0
C9 C10 H102 108.0
H101 C10 H102 109.5
C11 C12 H12 120.6
C13 C12 H12 120.6
C12 C13 H13 119.9
C14 C13 H13 119.9
C13 C14 H14 119.8
C15 C14 H14 119.8
C14 C15 H15 119.8
C16 C15 H15 119.8
C11 C16 H16 120.7
C15 C16 H16 120.7

loop_
_geom_bond_atom_site_label_1
_geom_bond_atom_site_label_2
_geom_bond_distance
S1 O1 1.435(2)
S1 O2 1.441(2)
S1 C10 1.783(3)
S1 C11 1.765(2)
O3 C9 1.209(3)
C1 C2 1.554(3)
C1 C6 1.573(3)
C1 C9 1.496(4)
C2 C3 1.568(4)
C2 C8 1.527(4)
C3 C4 1.497(4)
C3 C7 1.530(4)
C4 C5 1.321(5)
C5 C6 1.512(5)
C6 C7 1.529(4)
C9 C10 1.527(4)
C11 C12 1.393(4)
C11 C16 1.375(4)
C12 C13 1.368(4)
C13 C14 1.378(6)
C14 C15 1.373(6)
C15 C16 1.381(4)
C1 H1 0.980
C2 H2 0.980
C3 H3 0.980
C4 H4 0.930
C5 H5 0.930
C6 H6 0.980
C7 H71 0.970
C7 H72 0.970
C8 H81 0.960
C8 H82 0.960
C8 H83 0.960
C10 H101 0.970
C10 H102 0.970
C12 H12 0.930
C13 H13 0.930
C14 H14 0.930
C15 H15 0.930
C16 H16 0.930

loop_
_geom_torsion_atom_site_label_1
_geom_torsion_atom_site_label_2
_geom_torsion_atom_site_label_3
_geom_torsion_atom_site_label_4
_geom_torsion
O1 S1 C10 C9 158.2(2)
O1 S1 C11 C12 -39.6(3)
O1 S1 C11 C16 141.4(2)
O2 S1 C10 C9 -72.3(2)
O2 S1 C11 C12 -169.8(2)
O2 S1 C11 C16 11.1(3)
C10 S1 C11 C12 74.2(2)
C10 S1 C11 C16 -104.9(2)
C11 S1 C10 C9 43.2(2)
C2 C1 C6 C5 -64.7(3)
C2 C1 C6 C7 39.6(3)
C6 C1 C2 C3 -3.2(3)
C6 C1 C2 C8 -124.4(2)
C2 C1 C9 O3 0.7(4)
C2 C1 C9 C10 179.0(2)
C9 C1 C2 C3 -127.0(2)
C9 C1 C2 C8 111.8(3)
C6 C1 C9 O3 -118.1(3)
C6 C1 C9 C10 60.3(3)
C9 C1 C6 C5 60.4(3)
C9 C1 C6 C7 164.7(2)
C1 C2 C3 C4 69.8(3)
C1 C2 C3 C7 -34.5(2)
C8 C2 C3 C4 -169.2(2)
C8 C2 C3 C7 86.5(2)
C2 C3 C4 C5 -72.1(3)
C2 C3 C7 C6 59.1(2)
C4 C3 C7 C6 -48.7(3)
C7 C3 C4 C5 32.7(4)
C3 C4 C5 C6 -0.1(3)
C4 C5 C6 C1 69.8(3)
C4 C5 C6 C7 -32.6(3)
C1 C6 C7 C3 -59.7(2)
C5 C6 C7 C3 48.9(2)
O3 C9 C10 S1 -117.1(3)
C1 C9 C10 S1 64.4(3)
S1 C11 C12 C13 -179.5(3)
S1 C11 C16 C15 -179.9(2)
C12 C11 C16 C15 1.1(5)
C16 C11 C12 C13 -0.4(5)
C11 C12 C13 C14 -0.1(4)
C12 C13 C14 C15 0.0(5)
C13 C14 C15 C16 0.7(6)
C14 C15 C16 C11 -1.2(6)

loop_
_cod_related_entry_id
_cod_related_entry_database
_cod_related_entry_code
1 ChemSpider 9955944
